data_4110082
loop_
_publ_author_name
'Alois F\"urstner'
'Manuel Alcarazo'
'Helga Krause'
'Christian W. Lehmann'

_publ_section_title
;
 Effective Modulation of the Donor Properties of N-Heterocyclic Carbene
 Ligands by "Through-Space" Communication within a Planar Chiral Scaffold
;
_journal_name_full 'Journal of the American Chemical Society'
_journal_page_first 12676
_journal_page_last 12677
_journal_paper_doi 10.1021/ja076028t
_journal_volume 129
_journal_year 2007
_chemical_compound_source AcOEt
_chemical_formula_moiety 'C26 H30 Cl N2 Rh'
_chemical_formula_sum 'C26 H30 Cl N2 Rh'
_chemical_formula_weight 508.88
_chemical_name_systematic
; 
 ? 
;
_space_group_IT_number 14
_symmetry_cell_setting monoclinic
_symmetry_Int_Tables_number 14
_symmetry_space_group_name_Hall '-P 2ybc'
_symmetry_space_group_name_H-M 'P 1 21/c 1'
_atom_sites_solution_hydrogens geom
_atom_sites_solution_primary direct
_atom_sites_solution_secondary difmap
_audit_block_code AVM-AA-341-01
_audit_creation_date 2007-02-16
_cell_angle_alpha 90.00
_cell_angle_beta 117.46
_cell_angle_gamma 90.00
_cell_formula_units_Z 4
_cell_length_a 19.2002(2)
_cell_length_b 6.91270(10)
_cell_length_c 18.6081(2)
_cell_measurement_reflns_used 173833
_cell_measurement_temperature 100
_cell_measurement_theta_max 36.32
_cell_measurement_theta_min 2.91
_cell_volume 2191.50(5)
_computing_cell_refinement 'Denzo / Scalepack (Otwinowski 1997)'
_computing_data_collection 'Collect software (Nonius, 1998)'
_computing_data_reduction 'Denzo / Scalepack (Otwinowski 1997)'
_computing_molecular_graphics 'DIAMOND (Crystal Impact GbR, 2005)'
_computing_structure_refinement 'SHELXL-97 (Sheldrick, 1997)'
_computing_structure_solution 'SHELXS-97 (Sheldrick, 1990)'
_diffrn_ambient_temperature 100
_diffrn_measured_fraction_theta_full 0.999
_diffrn_measured_fraction_theta_max 0.999
_diffrn_measurement_device_type 'Nonius KappaCCD'
_diffrn_measurement_method 'CCD \w-scan'
_diffrn_radiation_monochromator graphite
_diffrn_radiation_source '0.3 mm focus rotating anode'
_diffrn_radiation_type MoK\a
_diffrn_radiation_wavelength 0.71073
_diffrn_reflns_av_R_equivalents 0.0284
_diffrn_reflns_av_sigmaI/netI 0.0158
_diffrn_reflns_limit_h_max 24
_diffrn_reflns_limit_h_min -24
_diffrn_reflns_limit_k_max 8
_diffrn_reflns_limit_k_min -8
_diffrn_reflns_limit_l_max 24
_diffrn_reflns_limit_l_min -24
_diffrn_reflns_number 47517
_diffrn_reflns_theta_full 27.50
_diffrn_reflns_theta_max 27.50
_diffrn_reflns_theta_min 3.18
_diffrn_standards_decay_% 0.00
_diffrn_standards_number 0
_exptl_absorpt_coefficient_mu 0.917
_exptl_absorpt_correction_T_max 1.00
_exptl_absorpt_correction_T_min 0.60
_exptl_absorpt_correction_type empirical
_exptl_absorpt_process_details 'SADABS, Bruker AXS (2004)'
_exptl_crystal_colour yellow
_exptl_crystal_density_diffrn 1.542
_exptl_crystal_density_meas ?
_exptl_crystal_density_method none
_exptl_crystal_description block
_exptl_crystal_F_000 1048
_exptl_crystal_size_max 0.12
_exptl_crystal_size_mid 0.10
_exptl_crystal_size_min 0.10
_refine_diff_density_max 1.216
_refine_diff_density_min -1.617
_refine_diff_density_rms 0.336
_refine_ls_extinction_method none
_refine_ls_goodness_of_fit_ref 1.646
_refine_ls_hydrogen_treatment constr
_refine_ls_matrix_type full
_refine_ls_number_parameters 272
_refine_ls_number_reflns 5004
_refine_ls_number_restraints 0
_refine_ls_restrained_S_all 1.646
_refine_ls_R_factor_all 0.0466
_refine_ls_R_factor_gt 0.0460
_refine_ls_shift/su_max 0.001
_refine_ls_shift/su_mean 0.000
_refine_ls_structure_factor_coef Fsqd
_refine_ls_weighting_details 'calc w=1/[\s^2^(Fo^2^)+(0.0606P)^2^+10.1525P] where P=(Fo^2^+2Fc^2^)/3'
_refine_ls_weighting_scheme calc
_refine_ls_wR_factor_gt 0.1789
_refine_ls_wR_factor_ref 0.1791
_reflns_number_gt 4919
_reflns_number_total 5004
_reflns_threshold_expression I>2\s(I)
_cod_data_source_file ja076028tsi20070810_084124.cif
_cod_data_source_block 5766
_cod_depositor_comments
;
The following automatic conversions were performed:

'_exptl_crystal_density_meas' value 'none' was changed to '?' - the
value is perceived as not measured.

Automatic conversion script
Id: cif_fix_values 3008 2015-01-20 13:52:24Z robertas 
;
_cod_original_cell_volume 2191.48(5)
_cod_database_code 4110082

loop_
_symmetry_equiv_pos_as_xyz
'x, y, z'
'-x, y+1/2, -z+1/2'
'-x, -y, -z'
'x, -y-1/2, z-1/2'

loop_
_atom_site_label
_atom_site_type_symbol
_atom_site_fract_x
_atom_site_fract_y
_atom_site_fract_z
_atom_site_U_iso_or_equiv
_atom_site_adp_type
_atom_site_occupancy
_atom_site_symmetry_multiplicity
_atom_site_calc_flag
_atom_site_refinement_flags
C1 C 0.2349(3) 0.4854(7) 0.4275(3) 0.0119(9) Uani 1 1 d .
C2 C 0.2909(3) 0.4389(7) 0.3313(3) 0.0137(9) Uani 1 1 d .
C3 C 0.2881(3) 0.5146(8) 0.2628(3) 0.0175(10) Uani 1 1 d .
H3 H 0.3297 0.4914 0.2514 0.021 Uiso 1 1 calc R
C4 C 0.2231(3) 0.6297(7) 0.2071(3) 0.0168(10) Uani 1 1 d .
H4 H 0.2228 0.6762 0.1601 0.020 Uiso 1 1 calc R
C5 C 0.1620(3) 0.6712(7) 0.2225(3) 0.0154(9) Uani 1 1 d .
C6 C 0.1737(3) 0.6324(7) 0.3029(3) 0.0132(9) Uani 1 1 d .
C7 C 0.1320(3) 0.6727(8) 0.3437(3) 0.0142(9) Uani 1 1 d .
H7 H 0.0867 0.7474 0.3251 0.017 Uiso 1 1 calc R
C8 C 0.3315(3) 0.2513(8) 0.3676(3) 0.0167(10) Uani 1 1 d .
H8A H 0.3511 0.2564 0.4258 0.020 Uiso 1 1 calc R
H8B H 0.3762 0.2367 0.3571 0.020 Uiso 1 1 calc R
C9 C 0.2761(3) 0.0670(8) 0.3330(3) 0.0211(11) Uani 1 1 d .
H9A H 0.2999 -0.0233 0.3109 0.025 Uiso 1 1 calc R
H9B H 0.2715 0.0028 0.3770 0.025 Uiso 1 1 calc R
C10 C 0.1953(3) 0.1204(7) 0.2679(3) 0.0177(10) Uani 1 1 d .
C11 C 0.1808(3) 0.1591(8) 0.1886(3) 0.0191(10) Uani 1 1 d .
H11 H 0.2143 0.1084 0.1699 0.023 Uiso 1 1 calc R
C12 C 0.1176(3) 0.2711(8) 0.1372(3) 0.0200(10) Uani 1 1 d .
H12 H 0.1087 0.2931 0.0843 0.024 Uiso 1 1 calc R
C13 C 0.0668(3) 0.3521(8) 0.1645(3) 0.0180(10) Uani 1 1 d .
C14 C 0.0733(3) 0.2825(8) 0.2382(3) 0.0189(10) Uani 1 1 d .
H14 H 0.0347 0.3139 0.2533 0.023 Uiso 1 1 calc R
C15 C 0.1359(3) 0.1682(8) 0.2889(3) 0.0181(10) Uani 1 1 d .
H15 H 0.1387 0.1226 0.3371 0.022 Uiso 1 1 calc R
C16 C 0.0235(3) 0.5385(9) 0.1291(3) 0.0227(11) Uani 1 1 d .
H16A H -0.0168 0.5567 0.1461 0.027 Uiso 1 1 calc R
H16B H -0.0021 0.5298 0.0705 0.027 Uiso 1 1 calc R
C17 C 0.0806(3) 0.7193(8) 0.1567(3) 0.0193(10) Uani 1 1 d .
H17A H 0.0846 0.7702 0.1101 0.023 Uiso 1 1 calc R
H17B H 0.0582 0.8196 0.1761 0.023 Uiso 1 1 calc R
C18 C 0.1437(3) 0.5952(9) 0.4802(3) 0.0194(10) Uani 1 1 d .
H18A H 0.1651 0.4893 0.5174 0.029 Uiso 1 1 calc R
H18B H 0.0874 0.5904 0.4553 0.029 Uiso 1 1 calc R
H18C H 0.1616 0.7152 0.5090 0.029 Uiso 1 1 calc R
C21 C 0.4023(3) 0.5682(8) 0.5435(3) 0.0160(10) Uani 1 1 d .
H21 H 0.3806 0.5677 0.4874 0.019 Uiso 1 1 calc R
C22 C 0.3557(3) 0.6357(7) 0.5788(3) 0.0166(10) Uani 1 1 d .
H22 H 0.3061 0.6831 0.5441 0.020 Uiso 1 1 calc R
C23 C 0.3804(3) 0.6371(8) 0.6688(3) 0.0216(11) Uani 1 1 d .
H23A H 0.3343 0.6573 0.6765 0.026 Uiso 1 1 calc R
H23B H 0.4156 0.7452 0.6935 0.026 Uiso 1 1 calc R
C24 C 0.4215(3) 0.4495(9) 0.7126(3) 0.0230(11) Uani 1 1 d .
H24A H 0.4774 0.4605 0.7301 0.028 Uiso 1 1 calc R
H24B H 0.4142 0.4329 0.7604 0.028 Uiso 1 1 calc R
C25 C 0.3898(3) 0.2722(9) 0.6585(3) 0.0205(11) Uani 1 1 d .
H25 H 0.3458 0.2120 0.6569 0.025 Uiso 1 1 calc R
C26 C 0.4211(3) 0.1945(8) 0.6118(3) 0.0183(10) Uani 1 1 d .
H26 H 0.3974 0.0833 0.5826 0.022 Uiso 1 1 calc R
C27 C 0.4904(3) 0.2724(9) 0.6034(3) 0.0215(11) Uani 1 1 d .
H27A H 0.4918 0.2129 0.5569 0.026 Uiso 1 1 calc R
H27B H 0.5385 0.2379 0.6512 0.026 Uiso 1 1 calc R
C28 C 0.4867(3) 0.4955(9) 0.5930(3) 0.0184(10) Uani 1 1 d .
H28A H 0.5097 0.5561 0.6460 0.022 Uiso 1 1 calc R
H28B H 0.5174 0.5334 0.5661 0.022 Uiso 1 1 calc R
N1 N 0.2379(2) 0.5173(6) 0.3563(2) 0.0117(8) Uani 1 1 d .
N2 N 0.1697(2) 0.5814(6) 0.4177(2) 0.0129(8) Uani 1 1 d .
Cl1 Cl 0.23052(7) 0.09036(19) 0.51242(8) 0.0198(3) Uani 1 1 d .
Rh1 Rh 0.31602(2) 0.35874(5) 0.53119(2) 0.01103(15) Uani 1 1 d .

loop_
_atom_site_aniso_label
_atom_site_aniso_U_11
_atom_site_aniso_U_22
_atom_site_aniso_U_33
_atom_site_aniso_U_23
_atom_site_aniso_U_13
_atom_site_aniso_U_12
C1 0.0095(19) 0.014(2) 0.012(2) -0.0014(17) 0.0052(17) -0.0010(17)
C2 0.011(2) 0.016(2) 0.015(2) -0.0049(18) 0.0070(17) -0.0021(18)
C3 0.017(2) 0.018(2) 0.023(2) -0.006(2) 0.013(2) -0.0064(19)
C4 0.023(3) 0.015(2) 0.016(2) -0.0024(18) 0.012(2) -0.0077(19)
C5 0.018(2) 0.012(2) 0.015(2) 0.0016(18) 0.0067(19) -0.0014(18)
C6 0.013(2) 0.014(2) 0.013(2) -0.0014(17) 0.0060(18) -0.0018(17)
C7 0.012(2) 0.016(2) 0.014(2) 0.0013(18) 0.0053(18) 0.0011(18)
C8 0.014(2) 0.017(2) 0.021(2) -0.0046(19) 0.0099(19) 0.0002(19)
C9 0.020(2) 0.016(3) 0.024(3) -0.003(2) 0.007(2) -0.004(2)
C10 0.018(2) 0.012(2) 0.022(3) -0.0042(18) 0.008(2) -0.0055(18)
C11 0.021(3) 0.016(2) 0.023(3) -0.0080(19) 0.012(2) -0.0050(19)
C12 0.025(3) 0.021(3) 0.013(2) -0.0043(19) 0.008(2) -0.006(2)
C13 0.013(2) 0.019(3) 0.017(2) -0.0042(18) 0.0032(19) -0.0053(18)
C14 0.016(2) 0.022(3) 0.021(2) -0.006(2) 0.010(2) -0.008(2)
C15 0.020(2) 0.016(2) 0.019(2) -0.0033(19) 0.009(2) -0.009(2)
C16 0.015(2) 0.026(3) 0.021(3) -0.002(2) 0.003(2) -0.003(2)
C17 0.021(2) 0.021(3) 0.013(2) 0.0019(19) 0.005(2) -0.003(2)
C18 0.019(2) 0.027(3) 0.017(2) 0.002(2) 0.013(2) 0.005(2)
C21 0.013(2) 0.019(2) 0.014(2) 0.0007(18) 0.0043(18) -0.0039(19)
C22 0.016(2) 0.015(2) 0.017(2) -0.0026(18) 0.006(2) -0.0035(18)
C23 0.020(3) 0.027(3) 0.017(2) -0.005(2) 0.007(2) 0.000(2)
C24 0.022(3) 0.035(3) 0.011(2) 0.002(2) 0.007(2) 0.001(2)
C25 0.019(2) 0.029(3) 0.013(2) 0.009(2) 0.0071(19) 0.002(2)
C26 0.017(2) 0.017(2) 0.016(2) 0.003(2) 0.0041(19) 0.002(2)
C27 0.015(2) 0.034(3) 0.016(2) 0.002(2) 0.0072(19) 0.005(2)
C28 0.012(2) 0.029(3) 0.015(2) 0.002(2) 0.0069(18) -0.001(2)
N1 0.0102(17) 0.0123(19) 0.0134(18) -0.0011(15) 0.0061(15) -0.0020(15)
N2 0.0107(18) 0.017(2) 0.0120(18) 0.0012(16) 0.0062(15) 0.0015(16)
Cl1 0.0186(6) 0.0160(6) 0.0246(6) 0.0022(5) 0.0099(5) -0.0044(5)
Rh1 0.0095(2) 0.0116(2) 0.0119(2) 0.00140(12) 0.00485(16) -0.00016(12)

loop_
_atom_type_symbol
_atom_type_description
_atom_type_scat_dispersion_real
_atom_type_scat_dispersion_imag
_atom_type_scat_source
C C 0.0033 0.0016 'International Tables Vol C Tables 4.2.6.8 and 6.1.1.4'
H H 0.0000 0.0000 'International Tables Vol C Tables 4.2.6.8 and 6.1.1.4'
N N 0.0061 0.0033 'International Tables Vol C Tables 4.2.6.8 and 6.1.1.4'
Cl Cl 0.1484 0.1585 'International Tables Vol C Tables 4.2.6.8 and 6.1.1.4'
Rh Rh -1.1178 0.9187 'International Tables Vol C Tables 4.2.6.8 and 6.1.1.4'

loop_
_geom_angle_atom_site_label_1
_geom_angle_atom_site_label_2
_geom_angle_atom_site_label_3
_geom_angle
_geom_angle_publ_flag
N2 C1 N1 103.9(4) y
N2 C1 Rh1 126.5(3) y
N1 C1 Rh1 129.1(3) y
C3 C2 N1 116.1(5) y
C3 C2 C8 122.8(4) y
N1 C2 C8 119.3(4) y
C2 C3 C4 122.3(5) y
C2 C3 H3 118.8 n
C4 C3 H3 118.8 n
C5 C4 C3 120.8(5) y
C5 C4 H4 119.6 n
C3 C4 H4 119.6 n
C4 C5 C6 116.4(5) y
C4 C5 C17 123.1(5) y
C6 C5 C17 119.6(5) y
C7 C6 N1 105.7(4) y
C7 C6 C5 133.9(5) y
N1 C6 C5 120.2(4) y
C6 C7 N2 106.8(4) y
C6 C7 H7 126.6 n
N2 C7 H7 126.6 n
C2 C8 C9 113.4(4) y
C2 C8 H8A 108.9 n
C9 C8 H8A 108.9 n
C2 C8 H8B 108.9 n
C9 C8 H8B 108.9 n
H8A C8 H8B 107.7 n
C10 C9 C8 112.1(4) y
C10 C9 H9A 109.2 n
C8 C9 H9A 109.2 n
C10 C9 H9B 109.2 n
C8 C9 H9B 109.2 n
H9A C9 H9B 107.9 n
C11 C10 C15 117.2(5) y
C11 C10 C9 121.7(5) y
C15 C10 C9 120.1(5) y
C12 C11 C10 121.5(5) y
C12 C11 H11 119.2 n
C10 C11 H11 119.2 n
C11 C12 C13 120.3(5) y
C11 C12 H12 119.8 n
C13 C12 H12 119.8 n
C14 C13 C12 116.9(5) y
C14 C13 C16 120.1(5) y
C12 C13 C16 121.0(5) y
C15 C14 C13 121.3(5) y
C15 C14 H14 119.3 n
C13 C14 H14 119.3 n
C14 C15 C10 120.5(5) y
C14 C15 H15 119.8 n
C10 C15 H15 119.8 n
C13 C16 C17 111.9(4) y
C13 C16 H16A 109.2 n
C17 C16 H16A 109.2 n
C13 C16 H16B 109.2 n
C17 C16 H16B 109.2 n
H16A C16 H16B 107.9 n
C5 C17 C16 113.0(4) y
C5 C17 H17A 109.0 n
C16 C17 H17A 109.0 n
C5 C17 H17B 109.0 n
C16 C17 H17B 109.0 n
H17A C17 H17B 107.8 n
N2 C18 H18A 109.5 n
N2 C18 H18B 109.5 n
H18A C18 H18B 109.5 n
N2 C18 H18C 109.5 n
H18A C18 H18C 109.5 n
H18B C18 H18C 109.5 n
C22 C21 C28 123.4(4) y
C22 C21 Rh1 69.4(3) y
C28 C21 Rh1 113.3(4) y
C22 C21 H21 118.3 n
C28 C21 H21 118.3 n
Rh1 C21 H21 87.4 n
C21 C22 C23 125.0(5) y
C21 C22 Rh1 71.7(3) y
C23 C22 Rh1 109.8(4) y
C21 C22 H22 117.5 n
C23 C22 H22 117.5 n
Rh1 C22 H22 88.4 n
C22 C23 C24 113.7(4) y
C22 C23 H23A 108.8 n
C24 C23 H23A 108.8 n
C22 C23 H23B 108.8 n
C24 C23 H23B 108.8 n
H23A C23 H23B 107.7 n
C25 C24 C23 112.1(4) y
C25 C24 H24A 109.2 n
C23 C24 H24A 109.2 n
C25 C24 H24B 109.2 n
C23 C24 H24B 109.2 n
H24A C24 H24B 107.9 n
C26 C25 C24 125.0(5) y
C26 C25 Rh1 71.3(3) y
C24 C25 Rh1 110.8(4) y
C26 C25 H25 117.5 n
C24 C25 H25 117.5 n
Rh1 C25 H25 87.9 n
C25 C26 C27 126.1(5) y
C25 C26 Rh1 72.4(3) y
C27 C26 Rh1 108.7(4) y
C25 C26 H26 116.9 n
C27 C26 H26 116.9 n
Rh1 C26 H26 88.8 n
C26 C27 C28 112.1(4) y
C26 C27 H27A 109.2 n
C28 C27 H27A 109.2 n
C26 C27 H27B 109.2 n
C28 C27 H27B 109.2 n
H27A C27 H27B 107.9 n
C21 C28 C27 112.1(4) y
C21 C28 H28A 109.2 n
C27 C28 H28A 109.2 n
C21 C28 H28B 109.2 n
C27 C28 H28B 109.2 n
H28A C28 H28B 107.9 n
C1 N1 C2 128.0(4) y
C1 N1 C6 110.9(4) y
C2 N1 C6 120.9(4) y
C1 N2 C7 112.7(4) y
C1 N2 C18 123.9(4) y
C7 N2 C18 123.3(4) y
C1 Rh1 C22 88.7(2) y
C1 Rh1 C21 91.55(19) y
C22 Rh1 C21 38.9(2) y
C1 Rh1 C26 158.5(2) y
C22 Rh1 C26 98.2(2) y
C21 Rh1 C26 81.6(2) y
C1 Rh1 C25 164.7(2) y
C22 Rh1 C25 82.3(2) y
C21 Rh1 C25 89.2(2) y
C26 Rh1 C25 36.4(2) y
C1 Rh1 Cl1 91.22(14) y
C22 Rh1 Cl1 149.28(15) y
C21 Rh1 Cl1 171.48(15) y
C26 Rh1 Cl1 92.94(15) y
C25 Rh1 Cl1 90.23(16) y

loop_
_geom_bond_atom_site_label_1
_geom_bond_atom_site_label_2
_geom_bond_distance
_geom_bond_publ_flag
C1 N2 1.353(6) y
C1 N1 1.371(6) y
C1 Rh1 2.035(5) y
C2 C3 1.357(7) y
C2 N1 1.407(6) y
C2 C8 1.503(7) y
C3 C4 1.440(8) y
C3 H3 0.9300 n
C4 C5 1.360(8) y
C4 H4 0.9300 n
C5 C6 1.433(7) y
C5 C17 1.512(7) y
C6 C7 1.362(7) y
C6 N1 1.418(6) y
C7 N2 1.379(6) y
C7 H7 0.9300 n
C8 C9 1.593(7) y
C8 H8A 0.9700 n
C8 H8B 0.9700 n
C9 C10 1.509(8) y
C9 H9A 0.9700 n
C9 H9B 0.9700 n
C10 C11 1.395(8) y
C10 C15 1.404(8) y
C11 C12 1.384(8) y
C11 H11 0.9300 n
C12 C13 1.408(8) y
C12 H12 0.9300 n
C13 C14 1.404(8) y
C13 C16 1.510(8) y
C14 C15 1.383(8) y
C14 H14 0.9300 n
C15 H15 0.9300 n
C16 C17 1.584(8) y
C16 H16A 0.9700 n
C16 H16B 0.9700 n
C17 H17A 0.9700 n
C17 H17B 0.9700 n
C18 N2 1.466(6) y
C18 H18A 0.9600 n
C18 H18B 0.9600 n
C18 H18C 0.9600 n
C21 C22 1.409(7) y
C21 C28 1.533(7) y
C21 Rh1 2.131(5) y
C21 H21 0.9300 n
C22 C23 1.517(7) y
C22 Rh1 2.100(5) y
C22 H22 0.9300 n
C23 C24 1.541(8) y
C23 H23A 0.9700 n
C23 H23B 0.9700 n
C24 C25 1.523(8) y
C24 H24A 0.9700 n
C24 H24B 0.9700 n
C25 C26 1.374(8) y
C25 Rh1 2.209(5) y
C25 H25 0.9300 n
C26 C27 1.509(7) y
C26 Rh1 2.195(5) y
C26 H26 0.9300 n
C27 C28 1.552(9) y
C27 H27A 0.9700 n
C27 H27B 0.9700 n
C28 H28A 0.9700 n
C28 H28B 0.9700 n
Cl1 Rh1 2.3937(13) y
